data_7028032
loop_
_publ_author_name
'Bernhardt, Paul V.'
'Sharpe, Philip C.'

_publ_section_title
;
 A novel tricopper(II) complex of a polyamine alcohol&#x200A;&#x2020;
;
_journal_issue 7
_journal_name_full 'Journal of the Chemical Society, Dalton Transactions'
_journal_page_first 1087
_journal_paper_doi 10.1039/a800297e
_journal_year 1998
_chemical_formula_sum 'C14 H40 Cl4 Cu2 N8 O18'
_chemical_formula_weight 877.42
_chemical_name_systematic
; 
 ? 
;
_space_group_IT_number 14
_symmetry_cell_setting monoclinic
_symmetry_space_group_name_Hall '-P 2ybc'
_symmetry_space_group_name_H-M 'P 1 21/c 1'
_atom_sites_solution_hydrogens geom
_atom_sites_solution_primary direct
_atom_sites_solution_secondary difmap
_audit_creation_method SHELXL
_cell_angle_alpha 90.00
_cell_angle_beta 103.080(10)
_cell_angle_gamma 90.00
_cell_formula_units_Z 4
_cell_length_a 15.215(4)
_cell_length_b 14.9140(10)
_cell_length_c 15.528(3)
_cell_measurement_reflns_used 25
_cell_measurement_temperature 293(2)
_cell_measurement_theta_max 12
_cell_measurement_theta_min 10
_cell_volume 3432.1(12)
_computing_cell_refinement CAD4
_computing_data_collection CAD4
_computing_data_reduction XTAL
_computing_molecular_graphics PLATON
_computing_publication_material SHELXL-93
_computing_structure_refinement 'SHELXL-93 (Sheldrick, 1993)'
_computing_structure_solution 'SHELXS-86 (Sheldrick, 1990)'
_diffrn_ambient_temperature 293(2)
_diffrn_measurement_device 'ENRAF-NONIUS CAD4'
_diffrn_measurement_method 'omega-2theta scans'
_diffrn_radiation_monochromator graphite
_diffrn_radiation_source 'fine-focus sealed tube'
_diffrn_radiation_type MoK\a
_diffrn_radiation_wavelength 0.71073
_diffrn_reflns_av_R_equivalents 0.0468
_diffrn_reflns_av_sigmaI/netI 0.0344
_diffrn_reflns_limit_h_max 18
_diffrn_reflns_limit_h_min 0
_diffrn_reflns_limit_k_max 16
_diffrn_reflns_limit_k_min 0
_diffrn_reflns_limit_l_max 17
_diffrn_reflns_limit_l_min -18
_diffrn_reflns_number 5861
_diffrn_reflns_theta_max 24.96
_diffrn_reflns_theta_min 1.92
_diffrn_standards_interval_count 250
_diffrn_standards_number 3
_exptl_absorpt_coefficient_mu 1.632
_exptl_absorpt_correction_T_max 1.00
_exptl_absorpt_correction_T_min 0.81
_exptl_absorpt_correction_type empirical
_exptl_crystal_colour purple
_exptl_crystal_density_diffrn 1.698
_exptl_crystal_description prism
_exptl_crystal_F_000 1800
_exptl_crystal_size_max 0.5
_exptl_crystal_size_mid 0.5
_exptl_crystal_size_min 0.5
_refine_diff_density_max 0.814
_refine_diff_density_min -0.678
_refine_diff_density_rms 0.093
_refine_ls_extinction_method none
_refine_ls_goodness_of_fit_all 1.022
_refine_ls_goodness_of_fit_obs 1.064
_refine_ls_matrix_type full
_refine_ls_number_parameters 411
_refine_ls_number_reflns 5636
_refine_ls_number_restraints 0
_refine_ls_restrained_S_all 1.022
_refine_ls_restrained_S_obs 1.064
_refine_ls_R_factor_all 0.0764
_refine_ls_R_factor_obs 0.0458
_refine_ls_shift/esd_max -0.009
_refine_ls_shift/esd_mean 0.000
_refine_ls_structure_factor_coef Fsqd
_refine_ls_weighting_details 'w=1/[\s^2^(Fo^2^)+(0.0727P)^2^+7.3283P] where P=(Fo^2^+2Fc^2^)/3'
_refine_ls_weighting_scheme calc
_refine_ls_wR_factor_all 0.1410
_refine_ls_wR_factor_obs 0.1210
_reflns_number_observed 3943
_reflns_number_total 5636
_reflns_observed_criterion >2sigma(I)
_cod_data_source_file e800297sup1.cif
_cod_data_source_block 1178ps14
_cod_depositor_comments
;
The following automatic conversions were performed:

'_refine_ls_weighting_scheme' value 'calc
w=1/[\s^2^(Fo^2^)+(0.0727P)^2^+7.3283P] where P=(Fo^2^+2Fc^2^)/3' was
changed to 'calc'. New tag '_refine_ls_weighting_details' was
created. The value of the new tag was set to
'w=1/[\s^2^(Fo^2^)+(0.0727P)^2^+7.3283P] where P=(Fo^2^+2Fc^2^)/3'.

Automatic conversion script
Id: cif_fix_values 3143 2015-03-26 13:38:13Z robertas 
;
_cod_original_cell_volume 3432.1(11)
_cod_original_sg_symbol_H-M P2(1)/c
_cod_database_code 7028032

loop_
_symmetry_equiv_pos_as_xyz
'x, y, z'
'-x, y+1/2, -z+1/2'
'-x, -y, -z'
'x, -y-1/2, z-1/2'

loop_
_atom_site_aniso_label
_atom_site_aniso_U_11
_atom_site_aniso_U_22
_atom_site_aniso_U_33
_atom_site_aniso_U_23
_atom_site_aniso_U_13
_atom_site_aniso_U_12
Cu1 0.0291(3) 0.0357(3) 0.0409(3) 0.0031(3) 0.0114(2) -0.0023(3)
N11 0.061(3) 0.073(4) 0.097(5) 0.010(3) 0.046(3) -0.004(3)
N12 0.055(3) 0.050(3) 0.038(2) 0.000(2) 0.013(2) 0.016(2)
N13 0.041(2) 0.036(2) 0.045(2) 0.001(2) 0.019(2) 0.002(2)
N14 0.045(3) 0.057(3) 0.068(3) -0.006(3) -0.004(2) 0.001(2)
O11 0.046(2) 0.080(3) 0.073(3) -0.005(2) 0.007(2) 0.017(2)
C11 0.122(7) 0.068(5) 0.089(5) 0.031(4) 0.081(5) 0.029(5)
C12 0.103(6) 0.069(5) 0.045(4) 0.010(3) 0.028(4) 0.028(4)
C13 0.058(4) 0.059(4) 0.055(4) -0.017(3) -0.010(3) 0.003(3)
C14 0.036(3) 0.058(4) 0.082(4) -0.021(3) 0.019(3) -0.008(3)
C15 0.046(3) 0.045(3) 0.079(4) -0.003(3) 0.035(3) -0.009(3)
C16 0.087(5) 0.057(4) 0.046(3) 0.020(3) 0.026(3) 0.016(3)
C17 0.086(5) 0.057(4) 0.050(4) -0.006(3) -0.007(3) 0.016(4)
Cu2 0.0369(3) 0.0381(4) 0.0329(3) 0.0000(3) 0.0080(2) -0.0019(3)
N21 0.043(2) 0.048(3) 0.046(3) -0.001(2) 0.012(2) -0.006(2)
N22 0.050(3) 0.033(2) 0.038(2) 0.002(2) 0.009(2) -0.007(2)
N23 0.038(2) 0.037(2) 0.043(2) 0.004(2) 0.008(2) -0.001(2)
N24 0.058(3) 0.067(3) 0.037(2) -0.003(2) 0.016(2) -0.003(3)
C21 0.040(3) 0.048(3) 0.058(4) -0.006(3) -0.001(3) -0.002(3)
C22 0.057(3) 0.044(3) 0.040(3) 0.001(3) -0.002(3) -0.007(3)
C23 0.071(4) 0.076(4) 0.041(3) -0.004(3) 0.025(3) -0.011(3)
C24 0.054(4) 0.083(5) 0.060(4) 0.009(3) 0.029(3) -0.011(3)
C25 0.046(3) 0.070(4) 0.067(4) 0.001(3) 0.021(3) 0.005(3)
C26 0.046(3) 0.050(3) 0.051(3) 0.005(3) -0.002(3) 0.000(3)
C27 0.067(4) 0.060(4) 0.036(3) 0.000(3) 0.000(3) 0.000(3)
O21 0.058(3) 0.071(3) 0.077(3) 0.021(2) 0.008(2) -0.025(2)
Cl1 0.0599(9) 0.0483(8) 0.0502(8) -0.0103(7) 0.0179(7) -0.0015(7)
O1A 0.097(4) 0.074(3) 0.062(3) -0.025(2) 0.032(3) -0.006(3)
Cl2 0.0472(7) 0.0354(7) 0.0402(7) 0.0005(5) 0.0143(5) 0.0072(5)
O2A 0.174(6) 0.063(4) 0.131(5) 0.041(4) 0.044(5) 0.021(4)
Cl3 0.0480(7) 0.0424(7) 0.0500(7) 0.0007(6) 0.0207(6) -0.0014(6)
O3A 0.049(2) 0.076(3) 0.079(3) 0.012(3) 0.013(2) 0.005(2)
O3B 0.054(3) 0.066(3) 0.093(3) 0.022(3) 0.020(2) 0.016(2)
O3C 0.083(3) 0.064(3) 0.080(3) 0.015(2) 0.047(3) -0.003(2)
O3D 0.115(4) 0.101(4) 0.078(3) -0.039(3) 0.048(3) -0.039(3)
Cl4 0.1090(15) 0.0281(7) 0.0727(11) 0.0058(7) -0.0115(10) -0.0072(8)
O4A 0.133(5) 0.042(3) 0.084(3) 0.013(2) 0.036(3) 0.002(3)
O4B 0.129(5) 0.048(3) 0.112(4) -0.017(3) 0.018(4) -0.011(3)
O4C 0.209(9) 0.083(4) 0.171(7) 0.026(4) 0.116(7) 0.023(5)
O4D 0.183(8) 0.121(6) 0.130(6) 0.039(5) -0.078(6) -0.056(5)

loop_
_atom_site_label
_atom_site_type_symbol
_atom_site_fract_x
_atom_site_fract_y
_atom_site_fract_z
_atom_site_U_iso_or_equiv
_atom_site_thermal_displace_type
_atom_site_occupancy
_atom_site_calc_flag
_atom_site_refinement_flags
_atom_site_disorder_group
Cu1 Cu 0.30222(4) 0.11743(4) 0.48149(4) 0.0347(2) Uani 1 d . .
N11 N 0.3806(4) 0.1704(4) 0.4049(4) 0.073(2) Uani 1 d . .
H11A H 0.4122(4) 0.2170(4) 0.4329(4) 0.087 Uiso 1 d R .
H11B H 0.4200(4) 0.1289(4) 0.3947(4) 0.087 Uiso 1 d R .
N12 N 0.2020(3) 0.1306(3) 0.3723(3) 0.0476(11) Uani 1 d . .
H12 H 0.1750(3) 0.1845(3) 0.3761(3) 0.057 Uiso 1 d R .
N13 N 0.2189(3) 0.0752(3) 0.5566(3) 0.0392(10) Uani 1 d . .
H13 H 0.1919(3) 0.1251(3) 0.5724(3) 0.047 Uiso 1 d R .
N14 N 0.3991(3) 0.1044(4) 0.5918(3) 0.0593(13) Uani 1 d . .
H14A H 0.4313(3) 0.0543(4) 0.5892(3) 0.071 Uiso 1 d R .
H14B H 0.4367(3) 0.1517(4) 0.5980(3) 0.071 Uiso 1 d R .
O11 O 0.0495(3) 0.1423(3) 0.4503(3) 0.0674(12) Uani 1 d . .
H11 H 0.0566(3) 0.1522(3) 0.5033(3) 0.101 Uiso 1 d R .
C11 C 0.3229(6) 0.2010(5) 0.3206(5) 0.084(3) Uani 1 d . .
H11C H 0.3570(6) 0.2016(5) 0.2748(5) 0.101 Uiso 1 d R .
H11D H 0.3007(6) 0.2611(5) 0.3266(5) 0.101 Uiso 1 d R .
C12 C 0.2441(5) 0.1351(5) 0.2964(4) 0.070(2) Uani 1 d . .
H12A H 0.2006(5) 0.1557(5) 0.2444(4) 0.085 Uiso 1 d R .
H12B H 0.2656(5) 0.0764(5) 0.2840(4) 0.085 Uiso 1 d R .
C13 C 0.1282(4) 0.0585(4) 0.3590(4) 0.061(2) Uani 1 d . .
H13A H 0.0817(4) 0.0732(4) 0.3070(4) 0.073 Uiso 1 d R .
H13B H 0.1539(4) 0.0011(4) 0.3485(4) 0.073 Uiso 1 d R .
C14 C 0.0854(4) 0.0502(4) 0.4377(4) 0.058(2) Uani 1 d . .
H14 H 0.0331(4) 0.0105(4) 0.4200(4) 0.070 Uiso 1 d R .
C15 C 0.1449(4) 0.0110(4) 0.5196(4) 0.0535(15) Uani 1 d . .
H15A H 0.1095(4) -0.0009(4) 0.5630(4) 0.064 Uiso 1 d R .
H15B H 0.1704(4) -0.0452(4) 0.5053(4) 0.064 Uiso 1 d R .
C16 C 0.2750(5) 0.0371(4) 0.6401(4) 0.062(2) Uani 1 d . .
H16A H 0.2946(5) -0.0231(4) 0.6302(4) 0.074 Uiso 1 d R .
H16B H 0.2412(5) 0.0351(4) 0.6860(4) 0.074 Uiso 1 d R .
C17 C 0.3560(5) 0.0996(5) 0.6659(4) 0.068(2) Uani 1 d . .
H17A H 0.3363(5) 0.1587(5) 0.6794(4) 0.081 Uiso 1 d R .
H17B H 0.3980(5) 0.0767(5) 0.7177(4) 0.081 Uiso 1 d R .
Cu2 Cu 0.73406(4) 0.12270(4) 0.00046(4) 0.0360(2) Uani 1 d . .
N21 N 0.6001(3) 0.1004(3) -0.0325(3) 0.0456(11) Uani 1 d . .
H21A H 0.5890(3) 0.0410(3) -0.0356(3) 0.055 Uiso 1 d R .
H21B H 0.5735(3) 0.1241(3) 0.0085(3) 0.055 Uiso 1 d R .
N22 N 0.7198(3) 0.1624(3) -0.1260(3) 0.0403(10) Uani 1 d . .
H22 H 0.7153(3) 0.2233(3) -0.1273(3) 0.048 Uiso 1 d R .
N23 N 0.8685(3) 0.1464(3) 0.0322(3) 0.0395(10) Uani 1 d . .
H23 H 0.8761(3) 0.2061(3) 0.0435(3) 0.047 Uiso 1 d R .
N24 N 0.7493(3) 0.0888(4) 0.1289(3) 0.0530(12) Uani 1 d . .
H24A H 0.7069(3) 0.1160(4) 0.1517(3) 0.064 Uiso 1 d R .
H24B H 0.7434(3) 0.0291(4) 0.1340(3) 0.064 Uiso 1 d R .
C21 C 0.5639(4) 0.1425(4) -0.1194(4) 0.0504(14) Uani 1 d . .
H21C H 0.5565(4) 0.2065(4) -0.1124(4) 0.060 Uiso 1 d R .
H21D H 0.5057(4) 0.1169(4) -0.1468(4) 0.060 Uiso 1 d R .
C22 C 0.6304(4) 0.1253(4) -0.1752(4) 0.0489(14) Uani 1 d . .
H22A H 0.6111(4) 0.1546(4) -0.2321(4) 0.059 Uiso 1 d R .
H22B H 0.6355(4) 0.0614(4) -0.1849(4) 0.059 Uiso 1 d R .
C23 C 0.7927(4) 0.1374(5) -0.1713(4) 0.061(2) Uani 1 d . .
H23A H 0.7787(4) 0.1611(5) -0.2310(4) 0.073 Uiso 1 d R .
H23B H 0.7958(4) 0.0726(5) -0.1750(4) 0.073 Uiso 1 d R .
C24 C 0.8842(4) 0.1733(5) -0.1219(4) 0.063(2) Uani 1 d . .
H24 H 0.9273(4) 0.1640(5) -0.1594(4) 0.076 Uiso 1 d R .
C25 C 0.9207(4) 0.1237(4) -0.0342(4) 0.060(2) Uani 1 d . .
H25A H 0.9178(4) 0.0595(4) -0.0446(4) 0.072 Uiso 1 d R .
H25B H 0.9834(4) 0.1398(4) -0.0115(4) 0.072 Uiso 1 d R .
C26 C 0.9030(4) 0.0979(4) 0.1171(4) 0.0511(14) Uani 1 d . .
H26A H 0.9050(4) 0.0339(4) 0.1068(4) 0.061 Uiso 1 d R .
H26B H 0.9635(4) 0.1183(4) 0.1441(4) 0.061 Uiso 1 d R .
C27 C 0.8409(4) 0.1180(4) 0.1766(4) 0.0559(15) Uani 1 d . .
H27A H 0.8593(4) 0.0851(4) 0.2317(4) 0.067 Uiso 1 d R .
H27B H 0.8412(4) 0.1815(4) 0.1899(4) 0.067 Uiso 1 d R .
O21 O 0.8752(3) 0.2737(3) -0.1096(3) 0.0701(13) Uani 1 d . .
H21 H 0.9255(3) 0.2967(3) -0.0992(3) 0.105 Uiso 1 d R .
Cl1 Cl 1.04335(10) 0.17201(10) -0.30206(9) 0.0520(4) Uani 1 d . .
O1A O 1.0384(3) 0.2437(3) -0.2398(3) 0.0755(14) Uani 1 d . .
O1B1 O 1.0721(8) 0.0802(7) -0.2780(7) 0.066(3) Uiso 0.478(12) d P 1
O1C1 O 0.9455(8) 0.1702(8) -0.3529(8) 0.081(4) Uiso 0.478(12) d P 1
O1D1 O 1.0926(9) 0.2098(9) -0.3633(9) 0.094(4) Uiso 0.478(12) d P 1
O1B2 O 1.0326(8) 0.0799(7) -0.2601(7) 0.073(3) Uiso 0.522(12) d P 2
O1C2 O 0.9884(6) 0.1787(6) -0.3863(6) 0.066(3) Uiso 0.522(12) d P 2
O1D2 O 1.1366(9) 0.1803(9) -0.3088(10) 0.110(5) Uiso 0.522(12) d P 2
Cl2 Cl 0.64654(9) 0.13950(8) 0.54743(8) 0.0402(3) Uani 1 d . .
O2A O 0.6708(5) 0.0521(4) 0.5884(5) 0.121(2) Uani 1 d . .
O2B1 O 0.5704(9) 0.1963(8) 0.5558(9) 0.077(4) Uiso 0.428(14) d P 1
O2C1 O 0.7236(11) 0.1969(12) 0.5766(13) 0.122(7) Uiso 0.428(14) d P 1
O2D1 O 0.6382(16) 0.1318(13) 0.4558(14) 0.146(8) Uiso 0.428(14) d P 1
O2B2 O 0.6143(9) 0.2036(8) 0.6010(9) 0.112(4) Uiso 0.572(14) d P 2
O2C2 O 0.7127(6) 0.1823(6) 0.5084(6) 0.070(3) Uiso 0.572(14) d P 2
O2D2 O 0.5740(10) 0.1102(8) 0.4755(9) 0.121(5) Uiso 0.572(14) d P 2
Cl3 Cl 0.52997(9) 0.12662(9) 0.21468(9) 0.0453(3) Uani 1 d . .
O3A O 0.6217(3) 0.1493(3) 0.2547(3) 0.0680(12) Uani 1 d . .
O3B O 0.4806(3) 0.2140(3) 0.1971(3) 0.0703(13) Uani 1 d . .
O3C O 0.4917(3) 0.0687(3) 0.2731(3) 0.0709(13) Uani 1 d . .
O3D O 0.5290(4) 0.0738(4) 0.1367(3) 0.094(2) Uani 1 d . .
Cl4 Cl 0.74323(15) -0.13103(10) -0.00316(12) 0.0750(6) Uani 1 d . .
O4A O 0.7557(4) -0.0503(3) -0.0529(3) 0.084(2) Uani 1 d . .
O4B O 0.7294(4) -0.2165(3) -0.0498(4) 0.098(2) Uani 1 d . .
O4C O 0.6616(6) -0.1128(4) 0.0300(6) 0.143(3) Uani 1 d . .
O4D O 0.8120(6) -0.1406(5) 0.0706(5) 0.163(4) Uani 1 d . .

loop_
_atom_type_symbol
_atom_type_description
_atom_type_scat_dispersion_real
_atom_type_scat_dispersion_imag
_atom_type_scat_source
C C 0.0033 0.0016 'International Tables Vol C Tables 4.2.6.8 and 6.1.1.4'
H H 0.0000 0.0000 'International Tables Vol C Tables 4.2.6.8 and 6.1.1.4'
Cl Cl 0.1484 0.1585 'International Tables Vol C Tables 4.2.6.8 and 6.1.1.4'
N N 0.0061 0.0033 'International Tables Vol C Tables 4.2.6.8 and 6.1.1.4'
O O 0.0106 0.0060 'International Tables Vol C Tables 4.2.6.8 and 6.1.1.4'
Cu Cu 0.3201 1.2651 'International Tables Vol C Tables 4.2.6.8 and 6.1.1.4'

loop_
_geom_angle_atom_site_label_1
_geom_angle_atom_site_label_2
_geom_angle_atom_site_label_3
_geom_angle
N14 Cu1 N13 84.9(2)
N14 Cu1 N12 178.4(2)
N13 Cu1 N12 93.6(2)
N14 Cu1 N11 97.1(2)
N13 Cu1 N11 175.0(2)
N12 Cu1 N11 84.4(2)
C11 N11 Cu1 109.3(4)
C12 N12 C13 111.3(5)
C12 N12 Cu1 107.2(4)
C13 N12 Cu1 115.9(3)
C15 N13 C16 108.9(4)
C15 N13 Cu1 119.9(3)
C16 N13 Cu1 108.2(3)
C17 N14 Cu1 107.8(4)
N11 C11 C12 107.2(5)
N12 C12 C11 107.0(5)
C14 C13 N12 112.5(5)
C15 C14 O11 114.3(5)
C15 C14 C13 115.4(5)
O11 C14 C13 105.4(5)
N13 C15 C14 109.5(5)
N13 C16 C17 105.3(5)
N14 C17 C16 107.8(5)
N21 Cu2 N22 85.5(2)
N21 Cu2 N24 95.3(2)
N22 Cu2 N24 177.4(2)
N21 Cu2 N23 179.2(2)
N22 Cu2 N23 93.8(2)
N24 Cu2 N23 85.4(2)
C21 N21 Cu2 107.9(3)
C23 N22 C22 110.7(4)
C23 N22 Cu2 117.3(4)
C22 N22 Cu2 105.7(3)
C25 N23 C26 111.7(4)
C25 N23 Cu2 117.6(4)
C26 N23 Cu2 105.3(3)
C27 N24 Cu2 107.7(3)
N21 C21 C22 107.2(4)
C21 C22 N22 107.2(4)
N22 C23 C24 111.6(5)
O21 C24 C23 108.2(5)
O21 C24 C25 112.7(5)
C23 C24 C25 112.4(5)
N23 C25 C24 111.4(5)
N23 C26 C27 107.8(4)
N24 C27 C26 106.6(4)
O1C2 Cl1 O1D2 108.4(7)
O1C2 Cl1 O1A 117.6(4)
O1D1 Cl1 O1A 105.2(5)
O1D2 Cl1 O1A 100.6(6)
O1D1 Cl1 O1B1 111.3(7)
O1A Cl1 O1B1 125.2(5)
O1D1 Cl1 O1C1 104.9(7)
O1A Cl1 O1C1 99.6(5)
O1B1 Cl1 O1C1 108.5(6)
O1C2 Cl1 O1B2 111.3(5)
O1D2 Cl1 O1B2 107.7(7)
O1A Cl1 O1B2 110.3(5)
O2B2 Cl2 O2C2 108.3(6)
O2D1 Cl2 O2C1 104.4(11)
O2B2 Cl2 O2D2 110.4(8)
O2C2 Cl2 O2D2 107.1(7)
O2D1 Cl2 O2A 108.9(8)
O2B2 Cl2 O2A 115.5(6)
O2C2 Cl2 O2A 116.6(4)
O2C1 Cl2 O2A 106.6(8)
O2D2 Cl2 O2A 98.0(6)
O2D1 Cl2 O2B1 104.2(10)
O2C1 Cl2 O2B1 103.4(8)
O2A Cl2 O2B1 127.2(6)
O3A Cl3 O3D 108.4(3)
O3A Cl3 O3C 110.8(3)
O3D Cl3 O3C 105.6(3)
O3A Cl3 O3B 105.8(3)
O3D Cl3 O3B 114.4(3)
O3C Cl3 O3B 111.8(3)
O4D Cl4 O4B 108.7(4)
O4D Cl4 O4A 111.1(4)
O4B Cl4 O4A 118.5(3)
O4D Cl4 O4C 105.7(6)
O4B Cl4 O4C 107.2(4)
O4A Cl4 O4C 104.7(4)

loop_
_geom_bond_atom_site_label_1
_geom_bond_atom_site_label_2
_geom_bond_distance
Cu1 N14 2.001(5)
Cu1 N13 2.008(4)
Cu1 N12 2.017(5)
Cu1 N11 2.026(5)
N11 C11 1.475(9)
N12 C12 1.466(8)
N12 C13 1.535(8)
N13 C15 1.491(7)
N13 C16 1.493(7)
N14 C17 1.448(9)
O11 C14 1.506(7)
C11 C12 1.530(11)
C13 C14 1.514(9)
C14 C15 1.503(9)
C16 C17 1.525(9)
Cu2 N21 2.014(4)
Cu2 N22 2.016(4)
Cu2 N24 2.019(4)
Cu2 N23 2.024(4)
N21 C21 1.478(7)
N22 C23 1.488(7)
N22 C22 1.506(7)
N23 C25 1.476(7)
N23 C26 1.492(7)
N24 C27 1.488(7)
C21 C22 1.495(8)
C23 C24 1.526(9)
C24 O21 1.520(8)
C24 C25 1.539(9)
C26 C27 1.493(8)
Cl1 O1C2 1.387(9)
Cl1 O1D1 1.451(13)
Cl1 O1D2 1.452(13)
Cl1 O1A 1.455(4)
Cl1 O1B1 1.460(10)
Cl1 O1C1 1.519(11)
Cl1 O1B2 1.545(11)
Cl2 O2D1 1.40(2)
Cl2 O2B2 1.426(12)
Cl2 O2C2 1.437(9)
Cl2 O2C1 1.44(2)
Cl2 O2D2 1.449(13)
Cl2 O2A 1.461(5)
Cl2 O2B1 1.463(13)
Cl3 O3A 1.434(5)
Cl3 O3D 1.442(5)
Cl3 O3C 1.466(4)
Cl3 O3B 1.498(4)
Cl4 O4D 1.373(6)
Cl4 O4B 1.458(5)
Cl4 O4A 1.466(5)
Cl4 O4C 1.472(8)
